data_7151732
loop_
_publ_author_name
'He, Yong'
'Krishnamoorthy, Pasupathy'
'Lima, Heather M.'
'Chen, Yingzhong'
'Wu, Haiyan'
'Sivappa, Rasapalli'
'Dias, H. V. Rasika'
'Lovely, Carl J.'

_publ_section_title
;
 Intramolecular Diels-Alder chemistry of 4-vinylimidazoles.
;
_journal_issue 8
_journal_name_full 'Organic &amp; biomolecular chemistry'
_journal_page_first 2685
_journal_page_last 2701
_journal_paper_doi 10.1039/c0ob00657b
_journal_volume 9
_journal_year 2011
_chemical_formula_sum 'C34 H30 N2 O'
_chemical_formula_weight 482.60
_chemical_name_common Compound-24A
_space_group_IT_number 2
_symmetry_cell_setting triclinic
_symmetry_space_group_name_Hall '-P 1'
_symmetry_space_group_name_H-M 'P -1'
_atom_sites_solution_hydrogens geom
_atom_sites_solution_primary direct
_atom_sites_solution_secondary difmap
_audit_creation_method SHELXL-97
_cell_angle_alpha 77.695(17)
_cell_angle_beta 79.250(17)
_cell_angle_gamma 71.711(14)
_cell_formula_units_Z 2
_cell_length_a 9.4283(16)
_cell_length_b 10.252(2)
_cell_length_c 14.872(4)
_cell_measurement_reflns_used 38
_cell_measurement_temperature 293(2)
_cell_measurement_theta_max 12.42
_cell_measurement_theta_min 4.77
_cell_volume 1322.4(5)
_computing_cell_refinement 'Siemens XSCANS'
_computing_data_collection 'Siemens XSCANS'
_computing_data_reduction 'Siemens SHELXTL'
_computing_molecular_graphics 'Siemens SHELXTL'
_computing_publication_material 'Siemens SHELXTL'
_computing_structure_refinement 'SHELXL-97 (Sheldrick, 1997)'
_computing_structure_solution 'SHELXS-97 (Sheldrick, 1990)'
_diffrn_ambient_temperature 293(2)
_diffrn_measured_fraction_theta_full 0.983
_diffrn_measured_fraction_theta_max 0.983
_diffrn_measurement_method '\w scans'
_diffrn_radiation_monochromator graphite
_diffrn_radiation_source 'fine-focus sealed tube'
_diffrn_radiation_type MoK\a
_diffrn_radiation_wavelength 0.71073
_diffrn_reflns_av_R_equivalents 0.0301
_diffrn_reflns_av_sigmaI/netI 0.0483
_diffrn_reflns_limit_h_max 7
_diffrn_reflns_limit_h_min -9
_diffrn_reflns_limit_k_max 10
_diffrn_reflns_limit_k_min -10
_diffrn_reflns_limit_l_max 15
_diffrn_reflns_limit_l_min -16
_diffrn_reflns_number 4124
_diffrn_reflns_theta_full 22.50
_diffrn_reflns_theta_max 22.50
_diffrn_reflns_theta_min 2.12
_diffrn_standards_interval_count 97
_diffrn_standards_number 3
_exptl_absorpt_coefficient_mu 0.073
_exptl_absorpt_correction_T_max 0.9920
_exptl_absorpt_correction_T_min 0.9687
_exptl_absorpt_correction_type empirical
_exptl_absorpt_process_details PSI
_exptl_crystal_colour colorless
_exptl_crystal_density_diffrn 1.212
_exptl_crystal_density_method 'not measured'
_exptl_crystal_description parallelpipeds
_exptl_crystal_F_000 512
_exptl_crystal_size_max 0.44
_exptl_crystal_size_mid 0.34
_exptl_crystal_size_min 0.11
_refine_diff_density_max 0.253
_refine_diff_density_min -0.179
_refine_diff_density_rms 0.034
_refine_ls_extinction_method none
_refine_ls_goodness_of_fit_ref 1.010
_refine_ls_hydrogen_treatment constr
_refine_ls_matrix_type full
_refine_ls_number_parameters 352
_refine_ls_number_reflns 3391
_refine_ls_number_restraints 29
_refine_ls_restrained_S_all 1.013
_refine_ls_R_factor_all 0.0826
_refine_ls_R_factor_gt 0.0517
_refine_ls_shift/su_max 0.000
_refine_ls_shift/su_mean 0.000
_refine_ls_structure_factor_coef Fsqd
_refine_ls_weighting_details 'calc w=1/[\s^2^(Fo^2^)+(0.0513P)^2^+0.4981P] where P=(Fo^2^+2Fc^2^)/3'
_refine_ls_weighting_scheme calc
_refine_ls_wR_factor_gt 0.1156
_refine_ls_wR_factor_ref 0.1313
_reflns_number_gt 2383
_reflns_number_total 3391
_reflns_threshold_expression >2sigma(I)
_cod_data_source_file c0ob00657b.txt
_cod_data_source_block Cpd-20a
_cod_depositor_comments
;
The following automatic conversions were performed:
'_symmetry_cell_setting' value 'Triclinic' changed to 'triclinic'
according to '/home/saulius/struct/CIF-dictionaries/cif_core.dic'
dictionary named 'cif_core.dic' version 2.4.1 from 2010-06-29.

Automatic conversion script
Id: cif_fix_enum 1555 2011-01-17 13:19:09Z saulius 
;
_cod_original_sg_symbol_H-M P-1
_cod_database_code 7151732

loop_
_symmetry_equiv_pos_as_xyz
'x, y, z'
'-x, -y, -z'

loop_
_atom_site_label
_atom_site_type_symbol
_atom_site_fract_x
_atom_site_fract_y
_atom_site_fract_z
_atom_site_U_iso_or_equiv
_atom_site_adp_type
_atom_site_occupancy
_atom_site_symmetry_multiplicity
_atom_site_calc_flag
_atom_site_refinement_flags
_atom_site_disorder_assembly
_atom_site_disorder_group
N1 N 0.4282(2) 0.1444(2) 0.64641(15) 0.0419(6) Uani 1 1 d . . .
N2 N 0.6302(2) 0.0907(2) 0.54126(16) 0.0527(6) Uani 1 1 d . . .
O O 0.7077(12) -0.4488(11) 0.8034(6) 0.140(5) Uani 0.50 1 d PDU A 1
O' O 0.6540(11) -0.4687(9) 0.7758(5) 0.096(3) Uani 0.50 1 d PDU A 2
C1 C 0.5119(3) 0.1894(3) 0.56803(19) 0.0460(7) Uani 1 1 d . . .
H1A H 0.4878 0.2806 0.5366 0.055 Uiso 1 1 calc R . .
C2 C 0.6233(3) -0.0250(3) 0.60639(19) 0.0452(7) Uani 1 1 d . A .
C3 C 0.7306(3) -0.1669(3) 0.6100(2) 0.0668(9) Uani 1 1 d D . .
H3A H 0.8180 -0.1703 0.6369 0.080 Uiso 1 1 calc R B 1
H3B H 0.7642 -0.1874 0.5475 0.080 Uiso 1 1 calc R B 1
C4' C 0.6589(8) -0.2737(6) 0.6663(5) 0.0594(17) Uani 0.50 1 d PDU A 1
H4'A H 0.6007 -0.2983 0.6277 0.071 Uiso 0.50 1 calc PR A 1
C4 C 0.7214(8) -0.2427(7) 0.7017(5) 0.069(2) Uani 0.50 1 d PDU A 2
H4A H 0.7800 -0.2158 0.7389 0.083 Uiso 0.50 1 calc PR A 2
C5 C 0.7661(5) -0.4072(4) 0.7128(3) 0.1163(17) Uani 1 1 d D . .
H5A H 0.7837 -0.4812 0.6773 0.140 Uiso 1 1 calc R A 1
H5B H 0.8621 -0.3910 0.7127 0.140 Uiso 1 1 calc R A 1
C6 C 0.5549(5) -0.3572(3) 0.8188(2) 0.0844(11) Uani 1 1 d D . .
H6A H 0.5302 -0.3397 0.8823 0.101 Uiso 1 1 calc R A 1
H6B H 0.4821 -0.3978 0.8061 0.101 Uiso 1 1 calc R A 1
C7 C 0.5567(4) -0.2259(3) 0.7521(2) 0.0635(9) Uani 1 1 d D A .
C8 C 0.4654(3) -0.0992(3) 0.7476(2) 0.0531(8) Uani 1 1 d . . .
H8A H 0.3810 -0.0768 0.7913 0.064 Uiso 1 1 calc R A .
C9 C 0.5016(3) 0.0042(3) 0.67155(19) 0.0425(7) Uani 1 1 d . A .
C10 C 0.2930(3) 0.2277(2) 0.69951(17) 0.0404(7) Uani 1 1 d . . .
C11 C 0.1550(3) 0.1810(2) 0.69496(17) 0.0398(6) Uani 1 1 d . . .
C12 C 0.1619(3) 0.0772(3) 0.64628(18) 0.0462(7) Uani 1 1 d . . .
H12A H 0.2543 0.0285 0.6181 0.055 Uiso 1 1 calc R . .
C13 C 0.0325(3) 0.0460(3) 0.6395(2) 0.0583(8) Uani 1 1 d . . .
H13A H 0.0389 -0.0240 0.6068 0.070 Uiso 1 1 calc R . .
C14 C -0.1056(3) 0.1165(3) 0.6802(2) 0.0623(8) Uani 1 1 d . . .
H14A H -0.1919 0.0940 0.6759 0.075 Uiso 1 1 calc R . .
C15 C -0.1143(3) 0.2208(3) 0.7275(2) 0.0550(8) Uani 1 1 d . . .
H15A H -0.2072 0.2697 0.7550 0.066 Uiso 1 1 calc R . .
C16 C 0.0138(3) 0.2528(3) 0.73404(19) 0.0466(7) Uani 1 1 d . . .
H16A H 0.0059 0.3246 0.7655 0.056 Uiso 1 1 calc R . .
C17 C 0.2625(3) 0.3820(3) 0.65225(18) 0.0429(7) Uani 1 1 d . . .
C18 C 0.1931(3) 0.4253(3) 0.5721(2) 0.0532(8) Uani 1 1 d . . .
H18A H 0.1637 0.3618 0.5490 0.064 Uiso 1 1 calc R . .
C19 C 0.1670(3) 0.5610(3) 0.5262(2) 0.0618(9) Uani 1 1 d . . .
H19A H 0.1202 0.5879 0.4727 0.074 Uiso 1 1 calc R . .
C20 C 0.2096(4) 0.6559(3) 0.5590(2) 0.0659(9) Uani 1 1 d . . .
H20A H 0.1927 0.7471 0.5278 0.079 Uiso 1 1 calc R . .
C21 C 0.2765(4) 0.6157(3) 0.6372(3) 0.0733(10) Uani 1 1 d . . .
H21A H 0.3050 0.6803 0.6599 0.088 Uiso 1 1 calc R . .
C22 C 0.3036(3) 0.4795(3) 0.6842(2) 0.0607(8) Uani 1 1 d . . .
H22A H 0.3500 0.4540 0.7378 0.073 Uiso 1 1 calc R . .
C23 C 0.3322(3) 0.2073(3) 0.79876(18) 0.0432(7) Uani 1 1 d . . .
C24 C 0.2347(3) 0.1873(3) 0.87848(19) 0.0525(8) Uani 1 1 d . . .
H24A H 0.1390 0.1839 0.8739 0.063 Uiso 1 1 calc R . .
C25 C 0.2767(4) 0.1723(3) 0.9648(2) 0.0663(9) Uani 1 1 d . . .
H25A H 0.2084 0.1606 1.0176 0.080 Uiso 1 1 calc R . .
C26 C 0.4169(5) 0.1745(4) 0.9739(2) 0.0781(10) Uani 1 1 d . . .
H26A H 0.4448 0.1640 1.0324 0.094 Uiso 1 1 calc R . .
C27 C 0.5162(4) 0.1923(4) 0.8957(3) 0.0808(11) Uani 1 1 d . . .
H27A H 0.6125 0.1935 0.9010 0.097 Uiso 1 1 calc R . .
C28 C 0.4746(3) 0.2082(3) 0.8099(2) 0.0637(9) Uani 1 1 d . . .
H28A H 0.5437 0.2200 0.7576 0.076 Uiso 1 1 calc R . .
C29 C 0.1072(6) 0.6151(6) 0.8930(4) 0.1093(15) Uani 1 1 d . . .
H29A H 0.0921 0.5461 0.8673 0.131 Uiso 1 1 calc R . .
C30 C 0.0714(5) 0.7503(6) 0.8489(3) 0.1007(13) Uani 1 1 d . . .
H30A H 0.0306 0.7737 0.7933 0.121 Uiso 1 1 calc R . .
C31 C 0.0950(4) 0.8500(4) 0.8855(3) 0.0877(11) Uani 1 1 d . . .
H31A H 0.0713 0.9418 0.8551 0.105 Uiso 1 1 calc R . .
C32 C 0.1535(5) 0.8161(4) 0.9669(3) 0.0897(11) Uani 1 1 d . . .
H32A H 0.1695 0.8849 0.9923 0.108 Uiso 1 1 calc R . .
C33 C 0.1886(4) 0.6822(5) 1.0115(3) 0.0926(12) Uani 1 1 d . . .
H33A H 0.2289 0.6590 1.0673 0.111 Uiso 1 1 calc R . .
C34 C 0.1649(5) 0.5827(5) 0.9744(4) 0.1003(13) Uani 1 1 d . . .
H34A H 0.1883 0.4911 1.0051 0.120 Uiso 1 1 calc R . .

loop_
_atom_site_aniso_label
_atom_site_aniso_U_11
_atom_site_aniso_U_22
_atom_site_aniso_U_33
_atom_site_aniso_U_23
_atom_site_aniso_U_13
_atom_site_aniso_U_12
N1 0.0365(12) 0.0367(13) 0.0473(14) -0.0050(10) -0.0015(11) -0.0067(10)
N2 0.0455(14) 0.0498(15) 0.0578(15) -0.0118(13) 0.0055(12) -0.0119(12)
O 0.209(11) 0.066(6) 0.069(6) 0.004(4) -0.021(6) 0.061(6)
O' 0.154(7) 0.043(3) 0.058(5) -0.002(3) 0.007(5) 0.002(4)
C1 0.0421(16) 0.0419(16) 0.0504(18) -0.0060(14) 0.0023(14) -0.0126(14)
C2 0.0377(16) 0.0418(17) 0.0552(18) -0.0112(15) -0.0053(14) -0.0082(13)
C3 0.0558(19) 0.055(2) 0.077(2) -0.0153(18) -0.0024(17) 0.0003(16)
C4' 0.076(5) 0.041(4) 0.056(4) -0.011(3) -0.007(4) -0.009(3)
C4 0.069(5) 0.048(4) 0.076(5) -0.012(4) -0.025(4) 0.014(3)
C5 0.137(4) 0.050(2) 0.110(4) 0.001(2) 0.007(3) 0.023(2)
C6 0.122(3) 0.045(2) 0.070(2) -0.0035(18) -0.014(2) -0.003(2)
C7 0.075(2) 0.0426(19) 0.0563(19) -0.0023(15) -0.0048(16) 0.0006(17)
C8 0.0520(18) 0.0471(19) 0.0517(18) -0.0042(14) -0.0002(14) -0.0085(15)
C9 0.0341(15) 0.0382(16) 0.0513(17) -0.0064(13) -0.0058(13) -0.0054(12)
C10 0.0347(15) 0.0360(15) 0.0459(16) -0.0074(12) 0.0001(12) -0.0064(12)
C11 0.0365(15) 0.0328(14) 0.0473(16) -0.0025(13) -0.0065(13) -0.0081(12)
C12 0.0444(17) 0.0412(16) 0.0508(17) -0.0105(13) -0.0056(13) -0.0078(13)
C13 0.062(2) 0.0540(18) 0.067(2) -0.0171(16) -0.0158(17) -0.0191(16)
C14 0.051(2) 0.061(2) 0.082(2) -0.0087(18) -0.0170(17) -0.0239(16)
C15 0.0371(17) 0.0517(18) 0.073(2) -0.0081(16) -0.0040(14) -0.0111(14)
C16 0.0421(17) 0.0383(15) 0.0578(18) -0.0097(13) -0.0038(13) -0.0097(13)
C17 0.0393(15) 0.0377(15) 0.0489(17) -0.0080(13) -0.0014(13) -0.0092(12)
C18 0.0555(18) 0.0421(18) 0.061(2) -0.0066(15) -0.0103(16) -0.0114(14)
C19 0.066(2) 0.048(2) 0.063(2) 0.0041(16) -0.0121(17) -0.0107(16)
C20 0.071(2) 0.0434(18) 0.074(2) 0.0000(17) 0.0049(19) -0.0180(17)
C21 0.099(3) 0.050(2) 0.080(3) -0.0143(19) -0.006(2) -0.0358(19)
C22 0.076(2) 0.0492(19) 0.064(2) -0.0070(16) -0.0143(17) -0.0250(16)
C23 0.0421(17) 0.0372(15) 0.0493(17) -0.0075(13) -0.0058(14) -0.0099(12)
C24 0.0507(18) 0.0572(19) 0.0496(19) -0.0107(14) -0.0042(15) -0.0157(15)
C25 0.076(2) 0.073(2) 0.048(2) -0.0124(16) -0.0028(17) -0.0206(18)
C26 0.099(3) 0.082(3) 0.061(2) -0.0129(19) -0.031(2) -0.025(2)
C27 0.071(2) 0.109(3) 0.074(3) -0.007(2) -0.026(2) -0.038(2)
C28 0.052(2) 0.084(2) 0.059(2) -0.0054(17) -0.0120(16) -0.0265(17)
C29 0.136(4) 0.106(4) 0.105(4) -0.046(3) 0.006(3) -0.055(3)
C30 0.109(3) 0.133(4) 0.066(3) -0.013(3) -0.008(2) -0.048(3)
C31 0.089(3) 0.080(3) 0.087(3) 0.008(2) -0.007(2) -0.031(2)
C32 0.101(3) 0.080(3) 0.097(3) -0.015(2) -0.013(3) -0.037(2)
C33 0.100(3) 0.098(3) 0.077(3) 0.000(3) -0.016(2) -0.030(3)
C34 0.111(3) 0.075(3) 0.105(4) -0.006(3) 0.003(3) -0.028(2)

loop_
_atom_type_symbol
_atom_type_description
_atom_type_scat_dispersion_real
_atom_type_scat_dispersion_imag
_atom_type_scat_source
C C 0.0033 0.0016 'International Tables Vol C Tables 4.2.6.8 and 6.1.1.4'
H H 0.0000 0.0000 'International Tables Vol C Tables 4.2.6.8 and 6.1.1.4'
N N 0.0061 0.0033 'International Tables Vol C Tables 4.2.6.8 and 6.1.1.4'
O O 0.0106 0.0060 'International Tables Vol C Tables 4.2.6.8 and 6.1.1.4'

loop_
_geom_angle_atom_site_label_1
_geom_angle_atom_site_label_2
_geom_angle_atom_site_label_3
_geom_angle
_geom_angle_site_symmetry_1
_geom_angle_site_symmetry_3
_geom_angle_publ_flag
C1 N1 C9 105.6(2) . . ?
C1 N1 C10 128.1(2) . . ?
C9 N1 C10 126.1(2) . . ?
C1 N2 C2 104.3(2) . . ?
C5 O C6 107.1(6) . . ?
C6 O' C5 104.5(6) . . ?
N2 C1 N1 113.1(2) . . ?
N2 C1 H1A 123.5 . . ?
N1 C1 H1A 123.5 . . ?
C9 C2 N2 111.3(2) . . ?
C9 C2 C3 121.5(3) . . ?
N2 C2 C3 127.2(2) . . ?
C4 C3 C2 110.4(3) . . ?
C4 C3 C4' 40.7(3) . . ?
C2 C3 C4' 111.0(3) . . ?
C4 C3 H3A 71.9 . . ?
C2 C3 H3A 109.4 . . ?
C4' C3 H3A 109.4 . . ?
C4 C3 H3B 137.4 . . ?
C2 C3 H3B 109.4 . . ?
C4' C3 H3B 109.4 . . ?
H3A C3 H3B 108.0 . . ?
C3 C4' C7 113.1(4) . . ?
C3 C4' C5 116.0(5) . . ?
C7 C4' C5 99.3(4) . . ?
C3 C4' H4'A 109.4 . . ?
C7 C4' H4'A 109.4 . . ?
C5 C4' H4'A 109.4 . . ?
C3 C4 C7 114.3(5) . . ?
C3 C4 C5 117.2(5) . . ?
C7 C4 C5 95.3(5) . . ?
C3 C4 H4A 109.7 . . ?
C7 C4 H4A 109.7 . . ?
C5 C4 H4A 109.7 . . ?
O C5 O' 32.3(6) . . ?
O C5 C4' 111.7(5) . . ?
O' C5 C4' 99.4(5) . . ?
O C5 C4 104.1(6) . . ?
O' C5 C4 113.4(5) . . ?
C4' C5 C4 37.9(3) . . ?
O C5 H5A 109.3 . . ?
O' C5 H5A 86.8 . . ?
C4' C5 H5A 109.3 . . ?
C4 C5 H5A 141.4 . . ?
O C5 H5B 109.3 . . ?
O' C5 H5B 140.3 . . ?
C4' C5 H5B 109.3 . . ?
C4 C5 H5B 77.9 . . ?
H5A C5 H5B 107.9 . . ?
O' C6 O 32.4(6) . . ?
O' C6 C7 107.0(4) . . ?
O C6 C7 104.4(5) . . ?
O' C6 H6A 133.9 . . ?
O C6 H6A 110.9 . . ?
C7 C6 H6A 110.9 . . ?
O' C6 H6B 80.3 . . ?
O C6 H6B 110.9 . . ?
C7 C6 H6B 110.9 . . ?
H6A C6 H6B 108.9 . . ?
C8 C7 C6 132.0(3) . . ?
C8 C7 C4' 120.4(3) . . ?
C6 C7 C4' 104.8(3) . . ?
C8 C7 C4 117.1(3) . . ?
C6 C7 C4 108.0(3) . . ?
C4' C7 C4 38.4(3) . . ?
C7 C8 C9 117.1(3) . . ?
C7 C8 H8A 121.5 . . ?
C9 C8 H8A 121.5 . . ?
C2 C9 N1 105.6(2) . . ?
C2 C9 C8 123.0(2) . . ?
N1 C9 C8 131.3(2) . . ?
N1 C10 C11 109.7(2) . . ?
N1 C10 C23 106.09(19) . . ?
C11 C10 C23 113.9(2) . . ?
N1 C10 C17 108.11(19) . . ?
C11 C10 C17 107.5(2) . . ?
C23 C10 C17 111.4(2) . . ?
C12 C11 C16 117.5(2) . . ?
C12 C11 C10 123.0(2) . . ?
C16 C11 C10 119.3(2) . . ?
C13 C12 C11 120.4(3) . . ?
C13 C12 H12A 119.8 . . ?
C11 C12 H12A 119.8 . . ?
C14 C13 C12 121.1(3) . . ?
C14 C13 H13A 119.5 . . ?
C12 C13 H13A 119.5 . . ?
C13 C14 C15 119.1(3) . . ?
C13 C14 H14A 120.5 . . ?
C15 C14 H14A 120.5 . . ?
C16 C15 C14 120.1(3) . . ?
C16 C15 H15A 119.9 . . ?
C14 C15 H15A 119.9 . . ?
C15 C16 C11 121.8(3) . . ?
C15 C16 H16A 119.1 . . ?
C11 C16 H16A 119.1 . . ?
C22 C17 C18 117.5(3) . . ?
C22 C17 C10 123.5(3) . . ?
C18 C17 C10 119.1(2) . . ?
C19 C18 C17 121.2(3) . . ?
C19 C18 H18A 119.4 . . ?
C17 C18 H18A 119.4 . . ?
C20 C19 C18 120.3(3) . . ?
C20 C19 H19A 119.8 . . ?
C18 C19 H19A 119.8 . . ?
C21 C20 C19 119.3(3) . . ?
C21 C20 H20A 120.4 . . ?
C19 C20 H20A 120.4 . . ?
C20 C21 C22 121.1(3) . . ?
C20 C21 H21A 119.5 . . ?
C22 C21 H21A 119.5 . . ?
C17 C22 C21 120.7(3) . . ?
C17 C22 H22A 119.7 . . ?
C21 C22 H22A 119.7 . . ?
C24 C23 C28 116.9(3) . . ?
C24 C23 C10 124.4(2) . . ?
C28 C23 C10 118.8(2) . . ?
C25 C24 C23 121.1(3) . . ?
C25 C24 H24A 119.4 . . ?
C23 C24 H24A 119.4 . . ?
C26 C25 C24 120.8(3) . . ?
C26 C25 H25A 119.6 . . ?
C24 C25 H25A 119.6 . . ?
C25 C26 C27 119.0(3) . . ?
C25 C26 H26A 120.5 . . ?
C27 C26 H26A 120.5 . . ?
C28 C27 C26 120.3(3) . . ?
C28 C27 H27A 119.8 . . ?
C26 C27 H27A 119.8 . . ?
C27 C28 C23 121.8(3) . . ?
C27 C28 H28A 119.1 . . ?
C23 C28 H28A 119.1 . . ?
C34 C29 C30 119.3(4) . . ?
C34 C29 H29A 120.4 . . ?
C30 C29 H29A 120.4 . . ?
C31 C30 C29 120.3(4) . . ?
C31 C30 H30A 119.9 . . ?
C29 C30 H30A 119.9 . . ?
C30 C31 C32 119.9(4) . . ?
C30 C31 H31A 120.1 . . ?
C32 C31 H31A 120.1 . . ?
C31 C32 C33 120.2(4) . . ?
C31 C32 H32A 119.9 . . ?
C33 C32 H32A 119.9 . . ?
C34 C33 C32 119.7(4) . . ?
C34 C33 H33A 120.2 . . ?
C32 C33 H33A 120.2 . . ?
C33 C34 C29 120.7(4) . . ?
C33 C34 H34A 119.7 . . ?
C29 C34 H34A 119.7 . . ?

loop_
_geom_bond_atom_site_label_1
_geom_bond_atom_site_label_2
_geom_bond_distance
_geom_bond_site_symmetry_2
_geom_bond_publ_flag
N1 C1 1.360(3) . ?
N1 C9 1.389(3) . ?
N1 C10 1.485(3) . ?
N2 C1 1.313(3) . ?
N2 C2 1.373(3) . ?
O C5 1.388(10) . ?
O C6 1.459(10) . ?
O' C6 1.417(9) . ?
O' C5 1.480(10) . ?
C1 H1A 0.9300 . ?
C2 C9 1.355(3) . ?
C2 C3 1.485(4) . ?
C3 C4 1.420(7) . ?
C3 C4' 1.490(7) . ?
C3 H3A 0.9700 . ?
C3 H3B 0.9700 . ?
C4' C7 1.520(7) . ?
C4' C5 1.537(7) . ?
C4' H4'A 0.9800 . ?
C4 C7 1.567(8) . ?
C4 C5 1.585(7) . ?
C4 H4A 0.9800 . ?
C5 H5A 0.9700 . ?
C5 H5B 0.9700 . ?
C6 C7 1.495(4) . ?
C6 H6A 0.9700 . ?
C6 H6B 0.9700 . ?
C7 C8 1.309(4) . ?
C8 C9 1.446(4) . ?
C8 H8A 0.9300 . ?
C10 C11 1.537(4) . ?
C10 C23 1.544(4) . ?
C10 C17 1.548(4) . ?
C11 C12 1.388(3) . ?
C11 C16 1.390(3) . ?
C12 C13 1.381(4) . ?
C12 H12A 0.9300 . ?
C13 C14 1.373(4) . ?
C13 H13A 0.9300 . ?
C14 C15 1.373(4) . ?
C14 H14A 0.9300 . ?
C15 C16 1.372(4) . ?
C15 H15A 0.9300 . ?
C16 H16A 0.9300 . ?
C17 C22 1.374(4) . ?
C17 C18 1.388(4) . ?
C18 C19 1.380(4) . ?
C18 H18A 0.9300 . ?
C19 C20 1.365(4) . ?
C19 H19A 0.9300 . ?
C20 C21 1.352(5) . ?
C20 H20A 0.9300 . ?
C21 C22 1.389(4) . ?
C21 H21A 0.9300 . ?
C22 H22A 0.9300 . ?
C23 C24 1.379(4) . ?
C23 C28 1.386(4) . ?
C24 C25 1.377(4) . ?
C24 H24A 0.9300 . ?
C25 C26 1.361(5) . ?
C25 H25A 0.9300 . ?
C26 C27 1.368(5) . ?
C26 H26A 0.9300 . ?
C27 C28 1.366(4) . ?
C27 H27A 0.9300 . ?
C28 H28A 0.9300 . ?
C29 C34 1.354(6) . ?
C29 C30 1.366(6) . ?
C29 H29A 0.9300 . ?
C30 C31 1.348(5) . ?
C30 H30A 0.9300 . ?
C31 C32 1.356(5) . ?
C31 H31A 0.9300 . ?
C32 C33 1.358(5) . ?
C32 H32A 0.9300 . ?
C33 C34 1.350(5) . ?
C33 H33A 0.9300 . ?
C34 H34A 0.9300 . ?
